data_4121101
loop_
_publ_author_name
'Kei Muto'
'Junichiro Yamaguchi'
'Aiwen Lei'
'Kenichiro Itami'

_publ_section_title
;
 Isolation, Structure, and Reactivity of an Arylnickel(II) Pivalate
 Complex in Catalytic C-H/C-O Biaryl Coupling
;
_journal_name_full 'Journal of the American Chemical Society'
_journal_page_first 16384
_journal_page_last 16387
_journal_paper_doi 10.1021/ja409803x
_journal_volume 135
_journal_year 2013
_chemical_formula_sum 'C42.5 H67.5 Ni O2 P2'
_chemical_formula_weight 731.12
_chemical_name_systematic
; 
 ? 
;
_space_group_IT_number 15
_symmetry_cell_setting monoclinic
_symmetry_space_group_name_Hall '-C 2yc'
_symmetry_space_group_name_H-M 'C 1 2/c 1'
_atom_sites_solution_hydrogens geom
_atom_sites_solution_primary direct
_atom_sites_solution_secondary difmap
_audit_creation_method SHELXL-97
_cell_angle_alpha 90.00
_cell_angle_beta 136.700(5)
_cell_angle_gamma 90.00
_cell_formula_units_Z 16
_cell_length_a 35.830(12)
_cell_length_b 25.083(6)
_cell_length_c 27.462(8)
_cell_measurement_reflns_used 17311
_cell_measurement_temperature 103(2)
_cell_measurement_theta_max 25.2839
_cell_measurement_theta_min 3.0162
_cell_volume 16927(9)
_computing_cell_refinement 'RIGAKU CrystalClear'
_computing_data_collection 'RIGAKU CrystalClear'
_computing_data_reduction 'RIGAKU CrystalClear'
_computing_molecular_graphics ORTEP-III
_computing_structure_refinement 'SHELXL-97 (Sheldrick, 1997)'
_computing_structure_solution SIR-97
_diffrn_ambient_temperature 103(2)
_diffrn_measured_fraction_theta_full 0.992
_diffrn_measured_fraction_theta_max 0.992
_diffrn_measurement_device_type
;
Saturn70 CCD (4x4 bin mode) with MicroMax-007
;
_diffrn_radiation_monochromator graphite
_diffrn_radiation_source 'fine-focus sealed tube'
_diffrn_radiation_type MoK\a
_diffrn_radiation_wavelength 0.71070
_diffrn_reflns_av_R_equivalents 0.0732
_diffrn_reflns_av_sigmaI/netI 0.0764
_diffrn_reflns_limit_h_max 33
_diffrn_reflns_limit_h_min -42
_diffrn_reflns_limit_k_max 29
_diffrn_reflns_limit_k_min -29
_diffrn_reflns_limit_l_max 32
_diffrn_reflns_limit_l_min -28
_diffrn_reflns_number 56141
_diffrn_reflns_theta_full 25.00
_diffrn_reflns_theta_max 25.00
_diffrn_reflns_theta_min 3.03
_exptl_absorpt_coefficient_mu 0.566
_exptl_absorpt_correction_T_max 0.8952
_exptl_absorpt_correction_T_min 0.8952
_exptl_absorpt_correction_type multi-scan
_exptl_absorpt_process_details 'Jacobson, R. (1998) Private communication'
_exptl_crystal_colour Orange
_exptl_crystal_density_diffrn 1.148
_exptl_crystal_description Block
_exptl_crystal_F_000 6344
_exptl_crystal_size_max 0.20
_exptl_crystal_size_mid 0.20
_exptl_crystal_size_min 0.20
_refine_diff_density_max 1.432
_refine_diff_density_min -0.484
_refine_diff_density_rms 0.086
_refine_ls_extinction_method none
_refine_ls_goodness_of_fit_ref 1.117
_refine_ls_hydrogen_treatment constr
_refine_ls_matrix_type full
_refine_ls_number_parameters 924
_refine_ls_number_reflns 14770
_refine_ls_number_restraints 233
_refine_ls_restrained_S_all 1.119
_refine_ls_R_factor_all 0.1166
_refine_ls_R_factor_gt 0.0926
_refine_ls_shift/su_max 0.001
_refine_ls_shift/su_mean 0.000
_refine_ls_structure_factor_coef Fsqd
_refine_ls_weighting_details 'calc w=1/[\s^2^(Fo^2^)+(0.0709P)^2^+102.7954P] where P=(Fo^2^+2Fc^2^)/3'
_refine_ls_weighting_scheme calc
_refine_ls_wR_factor_gt 0.2029
_refine_ls_wR_factor_ref 0.2198
_reflns_number_gt 11539
_reflns_number_total 14770
_reflns_threshold_expression >2sigma(I)
_cod_data_source_file ja409803x_si_002.cif
_cod_data_source_block NiNapO
_cod_original_cell_volume 16926(9)
_cod_original_formula_sum 'C42.50 H67.50 Ni O2 P2'
_cod_database_code 4121101

loop_
_symmetry_equiv_pos_as_xyz
'x, y, z'
'-x, y, -z+1/2'
'x+1/2, y+1/2, z'
'-x+1/2, y+1/2, -z+1/2'
'-x, -y, -z'
'x, -y, z-1/2'
'-x+1/2, -y+1/2, -z'
'x+1/2, -y+1/2, z-1/2'

loop_
_atom_site_label
_atom_site_type_symbol
_atom_site_fract_x
_atom_site_fract_y
_atom_site_fract_z
_atom_site_U_iso_or_equiv
_atom_site_adp_type
_atom_site_occupancy
_atom_site_symmetry_multiplicity
_atom_site_calc_flag
_atom_site_refinement_flags
_atom_site_disorder_assembly
_atom_site_disorder_group
Ni1 Ni 0.37229(3) 0.75349(3) 0.89574(4) 0.0360(2) Uani 1 1 d . . .
C1 C 0.3679(3) 0.7685(2) 0.9608(4) 0.0478(16) Uani 1 1 d . . .
C2 C 0.3237(3) 0.7765(2) 0.9481(4) 0.0540(18) Uani 1 1 d . . .
H1 H 0.2882 0.7729 0.9011 0.065 Uiso 1 1 calc R . .
C3 C 0.3301(3) 0.7906(2) 1.0059(5) 0.058(2) Uani 1 1 d . . .
C4 C 0.2856(4) 0.7986(3) 0.9924(5) 0.068(2) Uani 1 1 d . . .
H2 H 0.2503 0.7939 0.9454 0.081 Uiso 1 1 calc R . .
C5 C 0.2907(4) 0.8133(3) 1.0457(5) 0.073(2) Uani 1 1 d . . .
H3 H 0.2594 0.8192 1.0357 0.087 Uiso 1 1 calc R . .
C6 C 0.3441(5) 0.8194(3) 1.1161(6) 0.086(3) Uani 1 1 d . . .
H4 H 0.3479 0.8295 1.1528 0.103 Uiso 1 1 calc R . .
C7 C 0.3890(5) 0.8116(3) 1.1325(6) 0.084(3) Uani 1 1 d . . .
H5 H 0.4240 0.8160 1.1798 0.100 Uiso 1 1 calc R . .
C8 C 0.3830(4) 0.7957(3) 1.0753(5) 0.067(2) Uani 1 1 d . . .
C9 C 0.4277(4) 0.7863(3) 1.0888(4) 0.070(2) Uani 1 1 d . . .
H6 H 0.4632 0.7883 1.1360 0.084 Uiso 1 1 calc R . .
C10 C 0.4206(3) 0.7737(3) 1.0332(4) 0.063(2) Uani 1 1 d . . .
H7 H 0.4520 0.7683 1.0436 0.075 Uiso 1 1 calc R . .
O1 O 0.41396(16) 0.81758(15) 0.9273(2) 0.0422(10) Uani 1 1 d . . .
C11 C 0.3878(3) 0.8616(2) 0.8940(4) 0.0486(16) Uani 1 1 d . A .
O2 O 0.3385(2) 0.86506(18) 0.8420(3) 0.0660(14) Uani 1 1 d . . .
C12 C 0.4239(3) 0.9113(2) 0.9271(4) 0.063(2) Uani 1 1 d D . .
C13 C 0.4273(4) 0.9316(4) 0.9831(6) 0.109(4) Uani 1 1 d . A .
H8 H 0.4479 0.9650 1.0035 0.164 Uiso 1 1 calc R . .
H9 H 0.4456 0.9049 1.0207 0.164 Uiso 1 1 calc R . .
H10 H 0.3905 0.9378 0.9607 0.164 Uiso 1 1 calc R . .
C14 C 0.4031(17) 0.9616(12) 0.884(2) 0.073(7) Uani 0.36(6) 1 d PDU A 2
H11 H 0.3686 0.9719 0.8662 0.110 Uiso 0.36(6) 1 calc PR A 1
H12 H 0.3975 0.9553 0.8437 0.110 Uiso 0.36(6) 1 calc PR A 1
H13 H 0.4298 0.9902 0.9137 0.110 Uiso 0.36(6) 1 calc PR A 1
C15 C 0.4735(15) 0.9009(14) 0.942(3) 0.071(7) Uani 0.36(6) 1 d PDU A 2
H14 H 0.4940 0.8705 0.9741 0.106 Uiso 0.36(6) 1 calc PR A 1
H15 H 0.4969 0.9326 0.9638 0.106 Uiso 0.36(6) 1 calc PR A 1
H16 H 0.4614 0.8931 0.8972 0.106 Uiso 0.36(6) 1 calc PR A 1
C16 C 0.3931(9) 0.9507(9) 0.8637(13) 0.093(6) Uani 0.64(6) 1 d PDU A 1
H17 H 0.4139 0.9839 0.8805 0.139 Uiso 0.64(6) 1 calc PR A 2
H18 H 0.3571 0.9585 0.8432 0.139 Uiso 0.64(6) 1 calc PR A 2
H19 H 0.3888 0.9345 0.8274 0.139 Uiso 0.64(6) 1 calc PR A 2
C17 C 0.4838(6) 0.8989(8) 0.9727(19) 0.076(5) Uani 0.64(6) 1 d PDU A 1
H20 H 0.5048 0.9321 0.9920 0.114 Uiso 0.64(6) 1 calc PR A 2
H21 H 0.4864 0.8814 0.9433 0.114 Uiso 0.64(6) 1 calc PR A 2
H22 H 0.4985 0.8752 1.0118 0.114 Uiso 0.64(6) 1 calc PR A 2
P1 P 0.33226(6) 0.67835(5) 0.86675(8) 0.0337(3) Uani 1 1 d . . .
C18 C 0.3301(2) 0.6426(2) 0.8055(3) 0.0354(13) Uani 1 1 d . . .
H23 H 0.3305 0.6037 0.8117 0.042 Uiso 1 1 calc R . .
H24 H 0.2960 0.6516 0.7558 0.042 Uiso 1 1 calc R . .
C19 C 0.3791(2) 0.6580(2) 0.8199(3) 0.0337(12) Uani 1 1 d . . .
H25 H 0.3711 0.6496 0.7778 0.040 Uiso 1 1 calc R . .
H26 H 0.4115 0.6372 0.8607 0.040 Uiso 1 1 calc R . .
P2 P 0.39287(6) 0.72958(6) 0.83969(8) 0.0344(3) Uani 1 1 d . . .
C20 C 0.2602(2) 0.6817(2) 0.8175(3) 0.0349(13) Uani 1 1 d . . .
H27 H 0.2599 0.6904 0.8527 0.042 Uiso 1 1 calc R . .
C21 C 0.2282(2) 0.6289(2) 0.7806(3) 0.0389(13) Uani 1 1 d . . .
H28 H 0.2277 0.6189 0.7452 0.047 Uiso 1 1 calc R . .
H29 H 0.2467 0.6000 0.8163 0.047 Uiso 1 1 calc R . .
C22 C 0.1698(2) 0.6346(2) 0.7436(3) 0.0419(14) Uani 1 1 d . . .
H30 H 0.1704 0.6399 0.7799 0.050 Uiso 1 1 calc R . .
H31 H 0.1496 0.6013 0.7176 0.050 Uiso 1 1 calc R . .
C23 C 0.1401(3) 0.6815(2) 0.6915(3) 0.0463(15) Uani 1 1 d . . .
H32 H 0.1346 0.6738 0.6512 0.056 Uiso 1 1 calc R . .
H33 H 0.1039 0.6859 0.6723 0.056 Uiso 1 1 calc R . .
C24 C 0.1725(2) 0.7330(2) 0.7278(3) 0.0430(14) Uani 1 1 d . . .
H34 H 0.1741 0.7428 0.7643 0.052 Uiso 1 1 calc R . .
H35 H 0.1536 0.7620 0.6922 0.052 Uiso 1 1 calc R . .
C25 C 0.2306(2) 0.7273(2) 0.7630(3) 0.0389(13) Uani 1 1 d . . .
H36 H 0.2293 0.7197 0.7264 0.047 Uiso 1 1 calc R . .
H37 H 0.2508 0.7610 0.7870 0.047 Uiso 1 1 calc R . .
C26 C 0.3658(2) 0.6295(2) 0.9394(3) 0.0361(13) Uani 1 1 d . . .
H38 H 0.3557 0.5932 0.9177 0.043 Uiso 1 1 calc R . .
C27 C 0.4280(2) 0.6345(2) 0.9934(3) 0.0368(13) Uani 1 1 d . . .
H39 H 0.4382 0.6288 0.9687 0.044 Uiso 1 1 calc R . .
H40 H 0.4389 0.6712 1.0128 0.044 Uiso 1 1 calc R . .
C28 C 0.4590(2) 0.5953(2) 1.0545(3) 0.0423(14) Uani 1 1 d . . .
H41 H 0.4984 0.6026 1.0895 0.051 Uiso 1 1 calc R . .
H42 H 0.4524 0.5586 1.0363 0.051 Uiso 1 1 calc R . .
C29 C 0.4413(2) 0.5993(3) 1.0910(3) 0.0465(15) Uani 1 1 d . . .
H43 H 0.4606 0.5721 1.1289 0.056 Uiso 1 1 calc R . .
H44 H 0.4508 0.6349 1.1130 0.056 Uiso 1 1 calc R . .
C30 C 0.3800(2) 0.5906(2) 1.0365(3) 0.0417(14) Uani 1 1 d . . .
H45 H 0.3708 0.5545 1.0156 0.050 Uiso 1 1 calc R . .
H46 H 0.3687 0.5926 1.0604 0.050 Uiso 1 1 calc R . .
C31 C 0.3491(2) 0.6323(2) 0.9778(3) 0.0387(13) Uani 1 1 d . . .
H47 H 0.3571 0.6682 0.9984 0.046 Uiso 1 1 calc R . .
H48 H 0.3095 0.6260 0.9432 0.046 Uiso 1 1 calc R . .
C32 C 0.3585(2) 0.7603(2) 0.7542(3) 0.0384(13) Uani 1 1 d . . .
H49 H 0.3634 0.7353 0.7308 0.046 Uiso 1 1 calc R . .
C33 C 0.3825(3) 0.8140(2) 0.7613(3) 0.0488(16) Uani 1 1 d . . .
H50 H 0.4220 0.8099 0.7926 0.059 Uiso 1 1 calc R . .
H51 H 0.3778 0.8403 0.7833 0.059 Uiso 1 1 calc R . .
C34 C 0.3542(3) 0.8342(3) 0.6881(4) 0.0548(17) Uani 1 1 d . . .
H52 H 0.3703 0.8686 0.6934 0.066 Uiso 1 1 calc R . .
H53 H 0.3596 0.8083 0.6665 0.066 Uiso 1 1 calc R . .
C35 C 0.2939(3) 0.8413(3) 0.6403(4) 0.065(2) Uani 1 1 d . . .
H54 H 0.2758 0.8537 0.5930 0.078 Uiso 1 1 calc R . .
H55 H 0.2885 0.8687 0.6607 0.078 Uiso 1 1 calc R . .
C36 C 0.2678(3) 0.7884(3) 0.6322(4) 0.063(2) Uani 1 1 d . . .
H56 H 0.2292 0.7947 0.6039 0.076 Uiso 1 1 calc R . .
H57 H 0.2691 0.7624 0.6064 0.076 Uiso 1 1 calc R . .
C37 C 0.2975(3) 0.7652(3) 0.7048(3) 0.0551(17) Uani 1 1 d . . .
H58 H 0.2910 0.7885 0.7272 0.066 Uiso 1 1 calc R . .
H59 H 0.2824 0.7296 0.6979 0.066 Uiso 1 1 calc R . .
C38 C 0.4663(2) 0.7385(2) 0.8982(3) 0.0379(13) Uani 1 1 d . . .
H60 H 0.4729 0.7778 0.9034 0.045 Uiso 1 1 calc R . .
C39 C 0.4871(2) 0.7158(2) 0.8693(3) 0.0429(14) Uani 1 1 d . . .
H61 H 0.4654 0.7306 0.8215 0.051 Uiso 1 1 calc R . .
H62 H 0.4829 0.6766 0.8652 0.051 Uiso 1 1 calc R . .
C40 C 0.5476(2) 0.7307(3) 0.9202(4) 0.0498(16) Uani 1 1 d . . .
H63 H 0.5611 0.7155 0.9019 0.060 Uiso 1 1 calc R . .
H64 H 0.5511 0.7700 0.9216 0.060 Uiso 1 1 calc R . .
C41 C 0.5823(3) 0.7101(3) 0.9947(3) 0.0510(16) Uani 1 1 d . . .
H65 H 0.6203 0.7222 1.0264 0.061 Uiso 1 1 calc R . .
H66 H 0.5821 0.6706 0.9943 0.061 Uiso 1 1 calc R . .
C42 C 0.5610(3) 0.7300(3) 1.0232(3) 0.0506(16) Uani 1 1 d . . .
H67 H 0.5661 0.7691 1.0299 0.061 Uiso 1 1 calc R . .
H68 H 0.5825 0.7136 1.0702 0.061 Uiso 1 1 calc R . .
C43 C 0.5007(2) 0.7168(2) 0.9733(3) 0.0452(15) Uani 1 1 d . . .
H69 H 0.4879 0.7326 0.9921 0.054 Uiso 1 1 calc R . .
H70 H 0.4961 0.6777 0.9711 0.054 Uiso 1 1 calc R . .
Ni2 Ni 0.30925(3) 0.50941(3) 0.64568(4) 0.0323(2) Uani 1 1 d . . .
C44 C 0.3841(2) 0.5128(2) 0.7382(3) 0.0363(13) Uani 1 1 d . . .
C45 C 0.4018(2) 0.5249(2) 0.8011(3) 0.0391(14) Uani 1 1 d . . .
H71 H 0.3759 0.5265 0.8021 0.047 Uiso 1 1 calc R . .
C46 C 0.4577(2) 0.5353(2) 0.8650(3) 0.0402(14) Uani 1 1 d . . .
C47 C 0.4758(3) 0.5473(2) 0.9298(3) 0.0492(16) Uani 1 1 d . . .
H72 H 0.4506 0.5478 0.9321 0.059 Uiso 1 1 calc R . .
C48 C 0.5300(3) 0.5583(2) 0.9899(4) 0.0571(18) Uani 1 1 d . . .
H73 H 0.5420 0.5662 1.0334 0.069 Uiso 1 1 calc R . .
C49 C 0.5675(3) 0.5580(3) 0.9869(4) 0.062(2) Uani 1 1 d . . .
H74 H 0.6046 0.5663 1.0284 0.074 Uiso 1 1 calc R . .
C50 C 0.5520(3) 0.5461(3) 0.9262(4) 0.0574(18) Uani 1 1 d . . .
H75 H 0.5780 0.5454 0.9254 0.069 Uiso 1 1 calc R . .
C51 C 0.4956(3) 0.5344(2) 0.8624(3) 0.0454(15) Uani 1 1 d . . .
C52 C 0.4780(3) 0.5214(3) 0.7983(4) 0.0522(17) Uani 1 1 d . . .
H76 H 0.5034 0.5201 0.7964 0.063 Uiso 1 1 calc R . .
C53 C 0.4244(3) 0.5109(2) 0.7392(3) 0.0450(15) Uani 1 1 d . . .
H77 H 0.4134 0.5020 0.6966 0.054 Uiso 1 1 calc R . .
O3 O 0.32379(16) 0.56428(14) 0.6131(2) 0.0412(10) Uani 1 1 d . . .
C54 C 0.3336(2) 0.6142(2) 0.6317(3) 0.0421(14) Uani 1 1 d . B .
O4 O 0.32526(19) 0.63629(16) 0.6632(2) 0.0513(11) Uani 1 1 d . . .
C55 C 0.3582(3) 0.6451(2) 0.6115(3) 0.0505(16) Uani 1 1 d D . .
C56 C 0.3493(3) 0.6171(3) 0.5556(4) 0.068(2) Uani 1 1 d . B .
H78 H 0.3101 0.6135 0.5125 0.103 Uiso 1 1 calc R . .
H79 H 0.3659 0.5816 0.5727 0.103 Uiso 1 1 calc R . .
H80 H 0.3659 0.6378 0.5450 0.103 Uiso 1 1 calc R . .
C57 C 0.3162(10) 0.6936(8) 0.5680(13) 0.071(6) Uani 0.41(2) 1 d PDU B 2
H81 H 0.3184 0.7152 0.5998 0.107 Uiso 0.41(2) 1 calc PR B 1
H82 H 0.2792 0.6796 0.5293 0.107 Uiso 0.41(2) 1 calc PR B 1
H83 H 0.3252 0.7157 0.5483 0.107 Uiso 0.41(2) 1 calc PR B 1
C58 C 0.4094(8) 0.6699(10) 0.6824(9) 0.067(5) Uani 0.41(2) 1 d PDU B 2
H84 H 0.4005 0.6856 0.7056 0.101 Uiso 0.41(2) 1 calc PR B 1
H85 H 0.4234 0.6977 0.6739 0.101 Uiso 0.41(2) 1 calc PR B 1
H86 H 0.4372 0.6422 0.7130 0.101 Uiso 0.41(2) 1 calc PR B 1
C59 C 0.3407(7) 0.7016(5) 0.5918(10) 0.055(3) Uani 0.59(2) 1 d PDU B 1
H87 H 0.3470 0.7192 0.6291 0.083 Uiso 0.59(2) 1 calc PR B 2
H88 H 0.3019 0.7032 0.5469 0.083 Uiso 0.59(2) 1 calc PR B 2
H89 H 0.3617 0.7198 0.5862 0.083 Uiso 0.59(2) 1 calc PR B 2
C60 C 0.4221(4) 0.6401(7) 0.6750(7) 0.065(4) Uani 0.59(2) 1 d PDU B 1
H90 H 0.4323 0.6024 0.6867 0.097 Uiso 0.59(2) 1 calc PR B 2
H91 H 0.4354 0.6589 0.7165 0.097 Uiso 0.59(2) 1 calc PR B 2
H92 H 0.4384 0.6560 0.6612 0.097 Uiso 0.59(2) 1 calc PR B 2
P3 P 0.22452(6) 0.50533(5) 0.53850(8) 0.0336(3) Uani 1 1 d . . .
C61 C 0.1968(2) 0.4389(2) 0.5274(3) 0.0392(14) Uani 1 1 d . . .
H93 H 0.1571 0.4417 0.4953 0.047 Uiso 1 1 calc R . .
H94 H 0.2027 0.4143 0.5054 0.047 Uiso 1 1 calc R . .
C62 C 0.2240(2) 0.4162(2) 0.5989(3) 0.0349(13) Uani 1 1 d . . .
H95 H 0.2219 0.3768 0.5960 0.042 Uiso 1 1 calc R . .
H96 H 0.2041 0.4286 0.6091 0.042 Uiso 1 1 calc R . .
P4 P 0.29659(6) 0.43676(5) 0.67278(8) 0.0323(3) Uani 1 1 d . . .
C63 C 0.2165(2) 0.5129(2) 0.4644(3) 0.0358(13) Uani 1 1 d . . .
H97 H 0.2249 0.5509 0.4645 0.043 Uiso 1 1 calc R . .
C64 C 0.2577(2) 0.4790(2) 0.4752(3) 0.0396(14) Uani 1 1 d . . .
H98 H 0.2509 0.4407 0.4751 0.048 Uiso 1 1 calc R . .
H99 H 0.2950 0.4876 0.5216 0.048 Uiso 1 1 calc R . .
C65 C 0.2523(3) 0.4903(2) 0.4154(3) 0.0468(15) Uani 1 1 d . . .
H100 H 0.2618 0.5280 0.4178 0.056 Uiso 1 1 calc R . .
H101 H 0.2783 0.4676 0.4219 0.056 Uiso 1 1 calc R . .
C66 C 0.1952(3) 0.4794(2) 0.3431(3) 0.0458(15) Uani 1 1 d . . .
H102 H 0.1928 0.4880 0.3057 0.055 Uiso 1 1 calc R . .
H103 H 0.1868 0.4410 0.3391 0.055 Uiso 1 1 calc R . .
C67 C 0.1540(3) 0.5122(3) 0.3318(3) 0.0536(17) Uani 1 1 d . . .
H104 H 0.1169 0.5029 0.2854 0.064 Uiso 1 1 calc R . .
H105 H 0.1601 0.5505 0.3308 0.064 Uiso 1 1 calc R . .
C68 C 0.1584(2) 0.5023(3) 0.3911(3) 0.0479(16) Uani 1 1 d . . .
H106 H 0.1327 0.5260 0.3841 0.057 Uiso 1 1 calc R . .
H107 H 0.1482 0.4650 0.3887 0.057 Uiso 1 1 calc R . .
C69 C 0.1768(2) 0.5544(2) 0.5198(3) 0.0400(14) Uani 1 1 d . . .
H108 H 0.1388 0.5442 0.4746 0.048 Uiso 1 1 calc R . .
C70 C 0.1880(3) 0.6110(2) 0.5115(4) 0.0515(17) Uani 1 1 d . . .
H109 H 0.1816 0.6121 0.4698 0.062 Uiso 1 1 calc R . .
H110 H 0.2267 0.6201 0.5541 0.062 Uiso 1 1 calc R . .
C71 C 0.1514(3) 0.6527(3) 0.5018(4) 0.0582(19) Uani 1 1 d . . .
H111 H 0.1611 0.6888 0.4994 0.070 Uiso 1 1 calc R . .
H112 H 0.1129 0.6459 0.4566 0.070 Uiso 1 1 calc R . .
C72 C 0.1576(3) 0.6505(3) 0.5623(4) 0.0583(18) Uani 1 1 d . . .
H113 H 0.1330 0.6768 0.5541 0.070 Uiso 1 1 calc R . .
H114 H 0.1955 0.6599 0.6072 0.070 Uiso 1 1 calc R . .
C73 C 0.1443(3) 0.5947(3) 0.5688(4) 0.0576(18) Uani 1 1 d . . .
H115 H 0.1059 0.5860 0.5250 0.069 Uiso 1 1 calc R . .
H116 H 0.1492 0.5938 0.6092 0.069 Uiso 1 1 calc R . .
C74 C 0.1817(3) 0.5535(2) 0.5803(3) 0.0440(15) Uani 1 1 d . . .
H117 H 0.1722 0.5175 0.5834 0.053 Uiso 1 1 calc R . .
H118 H 0.2199 0.5609 0.6259 0.053 Uiso 1 1 calc R . .
C75 C 0.3083(2) 0.4335(2) 0.7502(3) 0.0346(13) Uani 1 1 d . . .
H119 H 0.3482 0.4386 0.7935 0.041 Uiso 1 1 calc R . .
C76 C 0.2930(2) 0.3791(2) 0.7579(3) 0.0367(13) Uani 1 1 d . . .
H120 H 0.2534 0.3732 0.7167 0.044 Uiso 1 1 calc R . .
H121 H 0.3122 0.3504 0.7585 0.044 Uiso 1 1 calc R . .
C77 C 0.3084(3) 0.3772(2) 0.8265(3) 0.0413(14) Uani 1 1 d . . .
H122 H 0.2968 0.3427 0.8296 0.050 Uiso 1 1 calc R . .
H123 H 0.3484 0.3799 0.8679 0.050 Uiso 1 1 calc R . .
C78 C 0.2814(3) 0.4228(2) 0.8288(3) 0.0422(14) Uani 1 1 d . . .
H124 H 0.2938 0.4220 0.8749 0.051 Uiso 1 1 calc R . .
H125 H 0.2415 0.4176 0.7907 0.051 Uiso 1 1 calc R . .
C79 C 0.2950(3) 0.4775(2) 0.8194(3) 0.0426(14) Uani 1 1 d . . .
H126 H 0.2752 0.5058 0.8183 0.051 Uiso 1 1 calc R . .
H127 H 0.3345 0.4845 0.8601 0.051 Uiso 1 1 calc R . .
C80 C 0.2788(2) 0.4784(2) 0.7500(3) 0.0388(14) Uani 1 1 d . . .
H128 H 0.2886 0.5134 0.7449 0.047 Uiso 1 1 calc R . .
H129 H 0.2390 0.4737 0.7091 0.047 Uiso 1 1 calc R . .
C81 C 0.3359(2) 0.3791(2) 0.6862(3) 0.0351(13) Uani 1 1 d . . .
H130 H 0.3161 0.3462 0.6775 0.042 Uiso 1 1 calc R . .
C82 C 0.3937(2) 0.3742(2) 0.7607(3) 0.0425(14) Uani 1 1 d . . .
H131 H 0.3925 0.3717 0.7955 0.051 Uiso 1 1 calc R . .
H132 H 0.4146 0.4066 0.7719 0.051 Uiso 1 1 calc R . .
C83 C 0.4228(3) 0.3249(2) 0.7677(4) 0.0476(16) Uani 1 1 d . . .
H133 H 0.4606 0.3238 0.8160 0.057 Uiso 1 1 calc R . .
H134 H 0.4039 0.2923 0.7611 0.057 Uiso 1 1 calc R . .
C84 C 0.4235(3) 0.3260(2) 0.7130(4) 0.0560(18) Uani 1 1 d . . .
H135 H 0.4453 0.3568 0.7224 0.067 Uiso 1 1 calc R . .
H136 H 0.4408 0.2931 0.7171 0.067 Uiso 1 1 calc R . .
C85 C 0.3663(3) 0.3302(2) 0.6388(4) 0.0534(18) Uani 1 1 d . . .
H137 H 0.3457 0.2977 0.6280 0.064 Uiso 1 1 calc R . .
H138 H 0.3679 0.3323 0.6043 0.064 Uiso 1 1 calc R . .
C86 C 0.3365(3) 0.3793(2) 0.6304(4) 0.0441(15) Uani 1 1 d . . .
H139 H 0.2987 0.3796 0.5821 0.053 Uiso 1 1 calc R . .
H140 H 0.3549 0.4120 0.6360 0.053 Uiso 1 1 calc R . .
C87 C -0.0063(12) 0.3782(8) 0.7151(14) 0.169(9) Uani 0.50 1 d PDU C -1
H152 H 0.0210 0.3498 0.7388 0.254 Uiso 0.50 1 calc PR C -1
H153 H -0.0428 0.3624 0.6809 0.254 Uiso 0.50 1 calc PR C -1
H154 H -0.0006 0.3985 0.7506 0.254 Uiso 1 2 calc SR C -1
C88 C -0.0009(12) 0.4158(8) 0.6759(15) 0.191(9) Uani 0.50 1 d PDU C -1
H141 H 0.0349 0.4102 0.6942 0.230 Uiso 0.50 1 calc PR C -1
H142 H -0.0296 0.4073 0.6246 0.230 Uiso 0.50 1 calc PR C -1
C89 C -0.0062(13) 0.4734(7) 0.6865(14) 0.204(9) Uani 0.50 1 d PDU C -1
H143 H -0.0366 0.4760 0.6812 0.245 Uiso 0.50 1 calc PR C -1
H144 H 0.0275 0.4837 0.7359 0.245 Uiso 0.50 1 calc PR C -1
C90 C -0.0159(11) 0.5129(8) 0.6374(11) 0.191(9) Uani 0.50 1 d PDU C -1
H145 H -0.0556 0.5176 0.5953 0.229 Uiso 0.50 1 calc PR C -1
H146 H -0.0011 0.4985 0.6207 0.229 Uiso 0.50 1 calc PR C -1
C91 C 0.0101(12) 0.5678(8) 0.6720(14) 0.210(10) Uani 0.50 1 d PDU C -1
H147 H 0.0469 0.5687 0.6923 0.252 Uiso 0.50 1 calc PR C -1
H148 H -0.0120 0.5958 0.6351 0.252 Uiso 0.50 1 calc PR C -1
C92 C 0.0146(9) 0.5798(9) 0.7298(14) 0.151(7) Uani 0.50 1 d PDU C -1
H149 H -0.0174 0.5657 0.7164 0.227 Uiso 0.50 1 calc PR C -1
H150 H 0.0165 0.6185 0.7365 0.227 Uiso 0.50 1 calc PR C -1
H151 H 0.0475 0.5631 0.7742 0.227 Uiso 0.50 1 calc PR C -1

loop_
_atom_site_aniso_label
_atom_site_aniso_U_11
_atom_site_aniso_U_22
_atom_site_aniso_U_33
_atom_site_aniso_U_23
_atom_site_aniso_U_13
_atom_site_aniso_U_12
Ni1 0.0480(5) 0.0230(4) 0.0479(5) -0.0049(3) 0.0385(4) -0.0044(3)
C1 0.071(5) 0.027(3) 0.067(5) -0.006(3) 0.057(4) -0.007(3)
C2 0.095(5) 0.021(3) 0.079(5) -0.003(3) 0.074(5) -0.001(3)
C3 0.088(6) 0.021(3) 0.113(7) 0.004(3) 0.089(6) 0.004(3)
C4 0.103(6) 0.032(4) 0.103(6) 0.016(4) 0.087(6) 0.014(4)
C5 0.119(7) 0.043(4) 0.112(7) 0.003(4) 0.102(7) 0.003(4)
C6 0.157(10) 0.039(4) 0.136(9) 0.003(5) 0.131(9) -0.004(5)
C7 0.151(9) 0.041(4) 0.130(8) -0.002(4) 0.125(8) -0.004(5)
C8 0.105(7) 0.032(4) 0.086(6) -0.010(4) 0.076(6) -0.012(4)
C9 0.081(6) 0.057(5) 0.077(5) -0.014(4) 0.059(5) -0.013(4)
C10 0.094(6) 0.044(4) 0.063(5) -0.011(3) 0.061(5) -0.010(4)
O1 0.048(2) 0.028(2) 0.054(3) -0.0065(18) 0.038(2) -0.0079(18)
C11 0.055(4) 0.031(3) 0.068(5) -0.005(3) 0.047(4) -0.007(3)
O2 0.049(3) 0.045(3) 0.085(4) 0.003(2) 0.043(3) -0.006(2)
C12 0.056(4) 0.028(3) 0.110(6) -0.014(4) 0.062(5) -0.011(3)
C13 0.107(8) 0.067(6) 0.160(10) -0.055(6) 0.099(8) -0.040(5)
C14 0.065(9) 0.044(9) 0.108(11) -0.021(9) 0.062(8) -0.015(8)
C15 0.063(9) 0.042(8) 0.101(12) -0.013(10) 0.058(8) -0.024(7)
C16 0.084(8) 0.036(7) 0.112(10) -0.010(7) 0.057(7) -0.032(6)
C17 0.055(6) 0.047(6) 0.118(11) -0.025(8) 0.060(7) -0.014(5)
P1 0.0438(9) 0.0213(7) 0.0480(9) -0.0013(6) 0.0372(8) -0.0009(6)
C18 0.042(3) 0.025(3) 0.045(3) -0.007(2) 0.034(3) -0.004(2)
C19 0.038(3) 0.029(3) 0.038(3) 0.000(2) 0.029(3) 0.001(2)
P2 0.0405(9) 0.0274(7) 0.0433(9) -0.0017(6) 0.0331(8) -0.0029(6)
C20 0.046(3) 0.024(3) 0.048(3) -0.003(2) 0.039(3) -0.002(2)
C21 0.045(4) 0.029(3) 0.050(4) 0.004(3) 0.037(3) 0.006(2)
C22 0.039(3) 0.037(3) 0.051(4) 0.002(3) 0.034(3) -0.002(3)
C23 0.050(4) 0.037(3) 0.057(4) 0.008(3) 0.041(4) 0.008(3)
C24 0.052(4) 0.031(3) 0.050(4) 0.010(3) 0.038(3) 0.013(3)
C25 0.044(3) 0.025(3) 0.052(4) 0.005(2) 0.036(3) 0.004(2)
C26 0.045(3) 0.025(3) 0.049(4) -0.001(2) 0.038(3) -0.002(2)
C27 0.044(3) 0.032(3) 0.044(3) -0.003(2) 0.035(3) -0.005(2)
C28 0.041(4) 0.047(4) 0.045(4) 0.001(3) 0.033(3) -0.001(3)
C29 0.049(4) 0.057(4) 0.044(4) 0.002(3) 0.038(3) -0.003(3)
C30 0.050(4) 0.039(3) 0.050(4) 0.003(3) 0.041(3) -0.003(3)
C31 0.041(3) 0.035(3) 0.052(4) 0.001(3) 0.038(3) -0.003(3)
C32 0.043(4) 0.031(3) 0.044(3) 0.002(3) 0.033(3) 0.002(2)
C33 0.058(4) 0.034(3) 0.063(4) 0.004(3) 0.047(4) 0.002(3)
C34 0.075(5) 0.037(3) 0.075(5) 0.015(3) 0.062(4) 0.010(3)
C35 0.071(5) 0.056(4) 0.076(5) 0.023(4) 0.056(5) 0.017(4)
C36 0.046(4) 0.078(5) 0.052(4) 0.023(4) 0.032(4) 0.010(4)
C37 0.061(4) 0.056(4) 0.057(4) 0.013(3) 0.046(4) 0.004(3)
C38 0.038(3) 0.035(3) 0.050(4) -0.006(3) 0.035(3) -0.007(2)
C39 0.045(4) 0.038(3) 0.056(4) -0.005(3) 0.040(3) -0.003(3)
C40 0.051(4) 0.040(3) 0.074(5) -0.002(3) 0.051(4) 0.000(3)
C41 0.042(4) 0.043(4) 0.060(4) 0.000(3) 0.035(4) -0.006(3)
C42 0.045(4) 0.052(4) 0.051(4) -0.004(3) 0.034(3) -0.011(3)
C43 0.046(4) 0.041(3) 0.052(4) -0.003(3) 0.037(3) -0.010(3)
Ni2 0.0395(4) 0.0216(3) 0.0441(4) -0.0015(3) 0.0330(4) -0.0009(3)
C44 0.038(3) 0.022(3) 0.048(4) 0.003(2) 0.031(3) -0.002(2)
C45 0.042(4) 0.023(3) 0.058(4) -0.002(3) 0.038(3) -0.004(2)
C46 0.048(4) 0.022(3) 0.052(4) 0.004(2) 0.037(3) -0.004(2)
C47 0.058(4) 0.028(3) 0.058(4) 0.000(3) 0.041(4) -0.006(3)
C48 0.068(5) 0.035(3) 0.054(4) -0.004(3) 0.040(4) -0.012(3)
C49 0.054(4) 0.042(4) 0.059(5) 0.004(3) 0.031(4) -0.011(3)
C50 0.057(4) 0.049(4) 0.066(5) 0.006(3) 0.045(4) -0.010(3)
C51 0.051(4) 0.033(3) 0.058(4) 0.009(3) 0.041(4) -0.001(3)
C52 0.051(4) 0.056(4) 0.069(5) 0.005(3) 0.050(4) -0.006(3)
C53 0.052(4) 0.042(3) 0.053(4) 0.004(3) 0.042(4) -0.003(3)
O3 0.052(3) 0.028(2) 0.049(2) -0.0011(17) 0.039(2) -0.0052(18)
C54 0.048(4) 0.033(3) 0.044(4) 0.007(3) 0.033(3) 0.001(3)
O4 0.074(3) 0.035(2) 0.056(3) 0.005(2) 0.050(3) 0.004(2)
C55 0.063(4) 0.036(3) 0.054(4) 0.003(3) 0.043(4) -0.012(3)
C56 0.103(6) 0.049(4) 0.112(6) 0.005(4) 0.097(6) 0.000(4)
C57 0.092(10) 0.046(8) 0.068(9) -0.011(7) 0.056(7) -0.023(8)
C58 0.078(8) 0.063(9) 0.072(8) -0.016(7) 0.059(6) -0.032(7)
C59 0.083(8) 0.040(6) 0.073(8) -0.006(5) 0.067(7) -0.013(6)
C60 0.064(7) 0.060(7) 0.067(7) 0.004(6) 0.047(5) -0.017(6)
P3 0.0381(8) 0.0255(7) 0.0435(9) -0.0016(6) 0.0317(8) 0.0026(6)
C61 0.045(3) 0.029(3) 0.052(4) -0.003(3) 0.038(3) 0.000(2)
C62 0.043(3) 0.024(3) 0.051(4) -0.007(2) 0.039(3) -0.007(2)
P4 0.0398(8) 0.0215(7) 0.0471(9) -0.0019(6) 0.0353(8) -0.0003(6)
C63 0.042(3) 0.028(3) 0.046(3) -0.005(2) 0.034(3) -0.001(2)
C64 0.043(3) 0.035(3) 0.048(4) 0.003(3) 0.035(3) 0.007(3)
C65 0.055(4) 0.043(4) 0.055(4) 0.008(3) 0.044(4) 0.013(3)
C66 0.061(4) 0.039(3) 0.047(4) 0.002(3) 0.042(4) 0.004(3)
C67 0.056(4) 0.058(4) 0.043(4) 0.007(3) 0.035(4) 0.010(3)
C68 0.039(4) 0.056(4) 0.047(4) 0.000(3) 0.031(3) 0.005(3)
C69 0.043(3) 0.034(3) 0.052(4) -0.005(3) 0.037(3) 0.003(3)
C70 0.065(4) 0.035(3) 0.075(5) 0.010(3) 0.058(4) 0.013(3)
C71 0.077(5) 0.044(4) 0.083(5) 0.015(3) 0.068(5) 0.022(3)
C72 0.071(5) 0.043(4) 0.074(5) 0.008(3) 0.057(4) 0.023(3)
C73 0.072(5) 0.051(4) 0.074(5) 0.005(3) 0.061(4) 0.017(3)
C74 0.060(4) 0.031(3) 0.062(4) 0.000(3) 0.051(4) 0.006(3)
C75 0.043(3) 0.025(3) 0.049(4) 0.000(2) 0.038(3) -0.001(2)
C76 0.050(4) 0.024(3) 0.055(4) -0.002(2) 0.044(3) -0.002(2)
C77 0.055(4) 0.027(3) 0.054(4) 0.004(3) 0.044(3) 0.001(3)
C78 0.050(4) 0.044(3) 0.048(4) -0.002(3) 0.041(3) -0.004(3)
C79 0.059(4) 0.034(3) 0.060(4) -0.005(3) 0.051(4) -0.002(3)
C80 0.044(3) 0.030(3) 0.056(4) -0.001(3) 0.041(3) 0.002(2)
C81 0.045(3) 0.023(3) 0.053(4) -0.001(2) 0.040(3) 0.000(2)
C82 0.042(4) 0.030(3) 0.058(4) 0.002(3) 0.037(3) 0.001(3)
C83 0.043(4) 0.033(3) 0.073(5) 0.004(3) 0.044(4) 0.004(3)
C84 0.061(5) 0.034(3) 0.099(6) 0.001(3) 0.066(5) 0.006(3)
C85 0.081(5) 0.032(3) 0.085(5) 0.003(3) 0.073(5) 0.009(3)
C86 0.065(4) 0.026(3) 0.069(4) 0.003(3) 0.058(4) 0.003(3)
C87 0.136(11) 0.203(14) 0.179(13) -0.009(10) 0.117(9) -0.030(10)
C88 0.137(10) 0.188(13) 0.205(12) -0.008(10) 0.110(9) -0.012(10)
C89 0.144(9) 0.200(11) 0.213(11) 0.008(9) 0.112(8) -0.006(9)
C90 0.150(10) 0.203(12) 0.197(11) 0.025(10) 0.118(8) -0.008(9)
C91 0.177(11) 0.180(12) 0.185(12) 0.016(11) 0.104(9) 0.039(10)
C92 0.097(9) 0.166(12) 0.207(12) -0.022(10) 0.115(8) 0.015(8)

loop_
_atom_type_symbol
_atom_type_description
_atom_type_scat_dispersion_real
_atom_type_scat_dispersion_imag
_atom_type_scat_source
C C 0.0033 0.0016 'International Tables Vol C Tables 4.2.6.8 and 6.1.1.4'
H H 0.0000 0.0000 'International Tables Vol C Tables 4.2.6.8 and 6.1.1.4'
O O 0.0106 0.0060 'International Tables Vol C Tables 4.2.6.8 and 6.1.1.4'
P P 0.1023 0.0942 'International Tables Vol C Tables 4.2.6.8 and 6.1.1.4'
Ni Ni 0.3393 1.1124 'International Tables Vol C Tables 4.2.6.8 and 6.1.1.4'

loop_
_geom_angle_atom_site_label_1
_geom_angle_atom_site_label_2
_geom_angle_atom_site_label_3
_geom_angle
O1 Ni1 C1 88.8(2)
O1 Ni1 P1 175.10(14)
C1 Ni1 P1 91.85(18)
O1 Ni1 P2 89.89(13)
C1 Ni1 P2 168.9(2)
P1 Ni1 P2 88.56(6)
C2 C1 C10 116.7(6)
C2 C1 Ni1 130.5(5)
C10 C1 Ni1 112.8(5)
C1 C2 C3 121.3(7)
C1 C2 H1 119.4
C3 C2 H1 119.4
C4 C3 C8 120.7(8)
C4 C3 C2 120.6(8)
C8 C3 C2 118.7(6)
C3 C4 C5 121.5(9)
C3 C4 H2 119.3
C5 C4 H2 119.3
C4 C5 C6 118.3(8)
C4 C5 H3 120.9
C6 C5 H3 120.9
C7 C6 C5 122.8(9)
C7 C6 H4 118.6
C5 C6 H4 118.6
C6 C7 C8 118.4(10)
C6 C7 H5 120.8
C8 C7 H5 120.8
C9 C8 C3 120.4(7)
C9 C8 C7 121.2(8)
C3 C8 C7 118.4(8)
C8 C9 C10 119.8(8)
C8 C9 H6 120.1
C10 C9 H6 120.1
C9 C10 C1 123.1(8)
C9 C10 H7 118.4
C1 C10 H7 118.4
C11 O1 Ni1 118.0(4)
O2 C11 O1 124.8(6)
O2 C11 C12 121.0(6)
O1 C11 C12 114.2(6)
C14 C12 C15 99(2)
C14 C12 C11 119.6(19)
C15 C12 C11 109.6(15)
C14 C12 C17 114(2)
C15 C12 C17 23.8(15)
C11 C12 C17 113.2(9)
C14 C12 C13 98.3(19)
C15 C12 C13 124(2)
C11 C12 C13 106.3(6)
C17 C12 C13 101.9(16)
C14 C12 C16 17.6(17)
C15 C12 C16 98(2)
C11 C12 C16 104.3(11)
C17 C12 C16 118.2(18)
C13 C12 C16 112.6(14)
C12 C13 H8 109.5
C12 C13 H9 109.5
H8 C13 H9 109.5
C12 C13 H10 109.5
H8 C13 H10 109.5
H9 C13 H10 109.5
C12 C14 H11 109.5
C12 C14 H12 109.5
H11 C14 H12 109.5
C12 C14 H13 109.5
H11 C14 H13 109.5
H12 C14 H13 109.5
C12 C15 H14 109.5
C12 C15 H15 109.5
H14 C15 H15 109.5
C12 C15 H16 109.5
H14 C15 H16 109.5
H15 C15 H16 109.5
C12 C16 H17 109.5
C12 C16 H18 109.5
H17 C16 H18 109.5
C12 C16 H19 109.5
H17 C16 H19 109.5
H18 C16 H19 109.5
C12 C17 H20 109.5
C12 C17 H21 109.5
H20 C17 H21 109.5
C12 C17 H22 109.5
H20 C17 H22 109.5
H21 C17 H22 109.5
C20 P1 C26 106.5(2)
C20 P1 C18 104.1(3)
C26 P1 C18 102.8(3)
C20 P1 Ni1 115.66(17)
C26 P1 Ni1 116.59(19)
C18 P1 Ni1 109.67(18)
C19 C18 P1 111.0(4)
C19 C18 H23 109.4
P1 C18 H23 109.4
C19 C18 H24 109.4
P1 C18 H24 109.4
H23 C18 H24 108.0
C18 C19 P2 109.4(4)
C18 C19 H25 109.8
P2 C19 H25 109.8
C18 C19 H26 109.8
P2 C19 H26 109.8
H25 C19 H26 108.2
C19 P2 C38 106.4(3)
C19 P2 C32 104.2(3)
C38 P2 C32 105.4(3)
C19 P2 Ni1 108.39(18)
C38 P2 Ni1 110.23(19)
C32 P2 Ni1 121.20(19)
C25 C20 C21 110.0(5)
C25 C20 P1 110.6(4)
C21 C20 P1 114.4(4)
C25 C20 H27 107.2
C21 C20 H27 107.2
P1 C20 H27 107.2
C22 C21 C20 110.9(4)
C22 C21 H28 109.5
C20 C21 H28 109.5
C22 C21 H29 109.5
C20 C21 H29 109.5
H28 C21 H29 108.1
C21 C22 C23 112.2(5)
C21 C22 H30 109.2
C23 C22 H30 109.2
C21 C22 H31 109.2
C23 C22 H31 109.2
H30 C22 H31 107.9
C24 C23 C22 111.0(5)
C24 C23 H32 109.4
C22 C23 H32 109.4
C24 C23 H33 109.4
C22 C23 H33 109.4
H32 C23 H33 108.0
C23 C24 C25 111.7(5)
C23 C24 H34 109.3
C25 C24 H34 109.3
C23 C24 H35 109.3
C25 C24 H35 109.3
H34 C24 H35 107.9
C20 C25 C24 109.8(5)
C20 C25 H36 109.7
C24 C25 H36 109.7
C20 C25 H37 109.7
C24 C25 H37 109.7
H36 C25 H37 108.2
C27 C26 C31 110.1(5)
C27 C26 P1 109.6(4)
C31 C26 P1 115.7(4)
C27 C26 H38 107.0
C31 C26 H38 107.0
P1 C26 H38 107.0
C28 C27 C26 113.2(5)
C28 C27 H39 108.9
C26 C27 H39 108.9
C28 C27 H40 108.9
C26 C27 H40 108.9
H39 C27 H40 107.7
C27 C28 C29 111.2(5)
C27 C28 H41 109.4
C29 C28 H41 109.4
C27 C28 H42 109.4
C29 C28 H42 109.4
H41 C28 H42 108.0
C30 C29 C28 109.6(5)
C30 C29 H43 109.8
C28 C29 H43 109.8
C30 C29 H44 109.8
C28 C29 H44 109.8
H43 C29 H44 108.2
C31 C30 C29 110.9(5)
C31 C30 H45 109.5
C29 C30 H45 109.5
C31 C30 H46 109.5
C29 C30 H46 109.5
H45 C30 H46 108.0
C30 C31 C26 110.3(5)
C30 C31 H47 109.6
C26 C31 H47 109.6
C30 C31 H48 109.6
C26 C31 H48 109.6
H47 C31 H48 108.1
C37 C32 C33 110.6(5)
C37 C32 P2 111.3(4)
C33 C32 P2 114.3(4)
C37 C32 H49 106.8
C33 C32 H49 106.8
P2 C32 H49 106.8
C32 C33 C34 110.4(5)
C32 C33 H50 109.6
C34 C33 H50 109.6
C32 C33 H51 109.6
C34 C33 H51 109.6
H50 C33 H51 108.1
C35 C34 C33 109.9(6)
C35 C34 H52 109.7
C33 C34 H52 109.7
C35 C34 H53 109.7
C33 C34 H53 109.7
H52 C34 H53 108.2
C34 C35 C36 110.9(6)
C34 C35 H54 109.5
C36 C35 H54 109.5
C34 C35 H55 109.5
C36 C35 H55 109.5
H54 C35 H55 108.1
C37 C36 C35 111.4(6)
C37 C36 H56 109.4
C35 C36 H56 109.4
C37 C36 H57 109.4
C35 C36 H57 109.4
H56 C36 H57 108.0
C32 C37 C36 112.1(5)
C32 C37 H58 109.2
C36 C37 H58 109.2
C32 C37 H59 109.2
C36 C37 H59 109.2
H58 C37 H59 107.9
C43 C38 C39 110.1(5)
C43 C38 P2 111.6(4)
C39 C38 P2 115.1(4)
C43 C38 H60 106.5
C39 C38 H60 106.5
P2 C38 H60 106.5
C38 C39 C40 109.4(5)
C38 C39 H61 109.8
C40 C39 H61 109.8
C38 C39 H62 109.8
C40 C39 H62 109.8
H61 C39 H62 108.2
C41 C40 C39 111.7(5)
C41 C40 H63 109.3
C39 C40 H63 109.3
C41 C40 H64 109.3
C39 C40 H64 109.3
H63 C40 H64 107.9
C40 C41 C42 111.0(5)
C40 C41 H65 109.4
C42 C41 H65 109.4
C40 C41 H66 109.4
C42 C41 H66 109.4
H65 C41 H66 108.0
C41 C42 C43 112.2(5)
C41 C42 H67 109.2
C43 C42 H67 109.2
C41 C42 H68 109.2
C43 C42 H68 109.2
H67 C42 H68 107.9
C42 C43 C38 110.8(5)
C42 C43 H69 109.5
C38 C43 H69 109.5
C42 C43 H70 109.5
C38 C43 H70 109.5
H69 C43 H70 108.1
O3 Ni2 C44 89.6(2)
O3 Ni2 P4 167.69(13)
C44 Ni2 P4 91.28(16)
O3 Ni2 P3 89.33(13)
C44 Ni2 P3 178.35(18)
P4 Ni2 P3 89.45(6)
C45 C44 C53 116.6(5)
C45 C44 Ni2 126.4(4)
C53 C44 Ni2 116.2(4)
C44 C45 C46 122.6(5)
C44 C45 H71 118.7
C46 C45 H71 118.7
C51 C46 C47 119.3(6)
C51 C46 C45 118.2(6)
C47 C46 C45 122.5(6)
C48 C47 C46 120.4(6)
C48 C47 H72 119.8
C46 C47 H72 119.8
C47 C48 C49 120.1(7)
C47 C48 H73 120.0
C49 C48 H73 120.0
C50 C49 C48 121.3(7)
C50 C49 H74 119.3
C48 C49 H74 119.3
C49 C50 C51 119.9(7)
C49 C50 H75 120.1
C51 C50 H75 120.1
C52 C51 C46 119.8(6)
C52 C51 C50 121.3(6)
C46 C51 C50 118.9(6)
C53 C52 C51 119.5(6)
C53 C52 H76 120.2
C51 C52 H76 120.2
C52 C53 C44 123.2(6)
C52 C53 H77 118.4
C44 C53 H77 118.4
C54 O3 Ni2 126.8(4)
O4 C54 O3 125.0(5)
O4 C54 C55 121.2(5)
O3 C54 C55 113.8(5)
C59 C55 C56 110.9(8)
C59 C55 C58 82.8(11)
C56 C55 C58 131.2(11)
C59 C55 C54 114.1(8)
C56 C55 C54 112.3(5)
C58 C55 C54 102.5(8)
C59 C55 C60 111.6(8)
C56 C55 C60 98.8(9)
C58 C55 C60 36.3(9)
C54 C55 C60 108.1(6)
C59 C55 C57 23.4(8)
C56 C55 C57 102.1(11)
C58 C55 C57 104.3(12)
C54 C55 C57 100.1(12)
C60 C55 C57 135.0(10)
C55 C56 H78 109.5
C55 C56 H79 109.5
H78 C56 H79 109.5
C55 C56 H80 109.5
H78 C56 H80 109.5
H79 C56 H80 109.5
C55 C57 H81 109.5
C55 C57 H82 109.5
H81 C57 H82 109.5
C55 C57 H83 109.5
H81 C57 H83 109.5
H82 C57 H83 109.5
C55 C58 H84 109.5
C55 C58 H85 109.5
H84 C58 H85 109.5
C55 C58 H86 109.5
H84 C58 H86 109.5
H85 C58 H86 109.5
C55 C59 H87 109.5
C55 C59 H88 109.5
H87 C59 H88 109.5
C55 C59 H89 109.5
H87 C59 H89 109.5
H88 C59 H89 109.5
C55 C60 H90 109.5
C55 C60 H91 109.5
H90 C60 H91 109.5
C55 C60 H92 109.5
H90 C60 H92 109.5
H91 C60 H92 109.5
C63 P3 C61 106.1(3)
C63 P3 C69 104.8(3)
C61 P3 C69 106.0(3)
C63 P3 Ni2 115.06(19)
C61 P3 Ni2 108.3(2)
C69 P3 Ni2 115.8(2)
C62 C61 P3 111.1(4)
C62 C61 H93 109.4
P3 C61 H93 109.4
C62 C61 H94 109.4
P3 C61 H94 109.4
H93 C61 H94 108.0
C61 C62 P4 112.2(4)
C61 C62 H95 109.2
P4 C62 H95 109.2
C61 C62 H96 109.2
P4 C62 H96 109.2
H95 C62 H96 107.9
C75 P4 C81 103.5(2)
C75 P4 C62 102.1(3)
C81 P4 C62 104.9(2)
C75 P4 Ni2 120.72(17)
C81 P4 Ni2 114.16(18)
C62 P4 Ni2 109.79(18)
C64 C63 C68 110.8(5)
C64 C63 P3 112.0(4)
C68 C63 P3 113.6(4)
C64 C63 H97 106.6
C68 C63 H97 106.6
P3 C63 H97 106.6
C63 C64 C65 109.8(5)
C63 C64 H98 109.7
C65 C64 H98 109.7
C63 C64 H99 109.7
C65 C64 H99 109.7
H98 C64 H99 108.2
C66 C65 C64 111.4(5)
C66 C65 H100 109.3
C64 C65 H100 109.3
C66 C65 H101 109.3
C64 C65 H101 109.3
H100 C65 H101 108.0
C67 C66 C65 111.0(5)
C67 C66 H102 109.4
C65 C66 H102 109.4
C67 C66 H103 109.4
C65 C66 H103 109.4
H102 C66 H103 108.0
C66 C67 C68 111.2(5)
C66 C67 H104 109.4
C68 C67 H104 109.4
C66 C67 H105 109.4
C68 C67 H105 109.4
H104 C67 H105 108.0
C63 C68 C67 110.9(5)
C63 C68 H106 109.5
C67 C68 H106 109.5
C63 C68 H107 109.5
C67 C68 H107 109.5
H106 C68 H107 108.1
C70 C69 C74 109.8(5)
C70 C69 P3 111.4(4)
C74 C69 P3 109.5(4)
C70 C69 H108 108.7
C74 C69 H108 108.7
P3 C69 H108 108.7
C69 C70 C71 111.6(5)
C69 C70 H109 109.3
C71 C70 H109 109.3
C69 C70 H110 109.3
C71 C70 H110 109.3
H109 C70 H110 108.0
C72 C71 C70 111.1(5)
C72 C71 H111 109.4
C70 C71 H111 109.4
C72 C71 H112 109.4
C70 C71 H112 109.4
H111 C71 H112 108.0
C71 C72 C73 110.7(6)
C71 C72 H113 109.5
C73 C72 H113 109.5
C71 C72 H114 109.5
C73 C72 H114 109.5
H113 C72 H114 108.1
C72 C73 C74 110.0(5)
C72 C73 H115 109.7
C74 C73 H115 109.7
C72 C73 H116 109.7
C74 C73 H116 109.7
H115 C73 H116 108.2
C73 C74 C69 111.7(5)
C73 C74 H117 109.3
C69 C74 H117 109.3
C73 C74 H118 109.3
C69 C74 H118 109.3
H117 C74 H118 107.9
C76 C75 C80 109.6(4)
C76 C75 P4 113.1(4)
C80 C75 P4 112.5(4)
C76 C75 H119 107.1
C80 C75 H119 107.1
P4 C75 H119 107.1
C77 C76 C75 110.5(4)
C77 C76 H120 109.5
C75 C76 H120 109.5
C77 C76 H121 109.5
C75 C76 H121 109.5
H120 C76 H121 108.1
C78 C77 C76 110.8(5)
C78 C77 H122 109.5
C76 C77 H122 109.5
C78 C77 H123 109.5
C76 C77 H123 109.5
H122 C77 H123 108.1
C77 C78 C79 111.8(5)
C77 C78 H124 109.2
C79 C78 H124 109.2
C77 C78 H125 109.2
C79 C78 H125 109.2
H124 C78 H125 107.9
C80 C79 C78 110.0(5)
C80 C79 H126 109.7
C78 C79 H126 109.7
C80 C79 H127 109.7
C78 C79 H127 109.7
H126 C79 H127 108.2
C79 C80 C75 110.2(5)
C79 C80 H128 109.6
C75 C80 H128 109.6
C79 C80 H129 109.6
C75 C80 H129 109.6
H128 C80 H129 108.1
C82 C81 C86 110.3(5)
C82 C81 P4 114.9(4)
C86 C81 P4 110.8(4)
C82 C81 H130 106.8
C86 C81 H130 106.8
P4 C81 H130 106.8
C81 C82 C83 111.5(5)
C81 C82 H131 109.3
C83 C82 H131 109.3
C81 C82 H132 109.3
C83 C82 H132 109.3
H131 C82 H132 108.0
C84 C83 C82 111.0(5)
C84 C83 H133 109.4
C82 C83 H133 109.4
C84 C83 H134 109.4
C82 C83 H134 109.4
H133 C83 H134 108.0
C85 C84 C83 110.7(5)
C85 C84 H135 109.5
C83 C84 H135 109.5
C85 C84 H136 109.5
C83 C84 H136 109.5
H135 C84 H136 108.1
C84 C85 C86 111.8(5)
C84 C85 H137 109.3
C86 C85 H137 109.3
C84 C85 H138 109.3
C86 C85 H138 109.3
H137 C85 H138 107.9
C85 C86 C81 110.9(5)
C85 C86 H139 109.5
C81 C86 H139 109.5
C85 C86 H140 109.5
C81 C86 H140 109.5
H139 C86 H140 108.0
C88 C87 H152 109.5
C88 C87 H153 109.5
H152 C87 H153 109.5
C88 C87 H154 109.5
H152 C87 H154 109.5
H153 C87 H154 109.5
C89 C88 C87 110.5(10)
C89 C88 H141 109.6
C87 C88 H141 109.6
C89 C88 H142 109.6
C87 C88 H142 109.6
H141 C88 H142 108.1
C90 C89 C88 115.9(11)
C90 C89 H143 108.3
C88 C89 H143 108.3
C90 C89 H144 108.3
C88 C89 H144 108.3
H143 C89 H144 107.4
C89 C90 C91 113.3(9)
C89 C90 H145 108.9
C91 C90 H145 108.9
C89 C90 H146 108.9
C91 C90 H146 108.9
H145 C90 H146 107.7
C92 C91 C90 112.4(9)
C92 C91 H147 109.1
C90 C91 H147 109.1
C92 C91 H148 109.1
C90 C91 H148 109.1
H147 C91 H148 107.9

loop_
_geom_bond_atom_site_label_1
_geom_bond_atom_site_label_2
_geom_bond_distance
Ni1 O1 1.919(4)
Ni1 C1 1.940(6)
Ni1 P1 2.1401(16)
Ni1 P2 2.2192(17)
C1 C2 1.367(9)
C1 C10 1.440(10)
C2 C3 1.473(9)
C2 H1 0.9500
C3 C4 1.365(9)
C3 C8 1.408(11)
C4 C5 1.388(10)
C4 H2 0.9500
C5 C6 1.428(12)
C5 H3 0.9500
C6 C7 1.333(12)
C6 H4 0.9500
C7 C8 1.475(11)
C7 H5 0.9500
C8 C9 1.375(11)
C9 C10 1.390(10)
C9 H6 0.9500
C10 H7 0.9500
O1 C11 1.299(7)
C11 O2 1.223(8)
C11 C12 1.530(8)
C12 C14 1.505(18)
C12 C15 1.530(18)
C12 C17 1.537(13)
C12 C13 1.537(12)
C12 C16 1.559(14)
C13 H8 0.9800
C13 H9 0.9800
C13 H10 0.9800
C14 H11 0.9800
C14 H12 0.9800
C14 H13 0.9800
C15 H14 0.9800
C15 H15 0.9800
C15 H16 0.9800
C16 H17 0.9800
C16 H18 0.9800
C16 H19 0.9800
C17 H20 0.9800
C17 H21 0.9800
C17 H22 0.9800
P1 C20 1.850(6)
P1 C26 1.853(6)
P1 C18 1.858(5)
C18 C19 1.539(7)
C18 H23 0.9900
C18 H24 0.9900
C19 P2 1.837(5)
C19 H25 0.9900
C19 H26 0.9900
P2 C38 1.844(6)
P2 C32 1.847(6)
C20 C25 1.536(7)
C20 C21 1.551(7)
C20 H27 1.0000
C21 C22 1.528(8)
C21 H28 0.9900
C21 H29 0.9900
C22 C23 1.531(8)
C22 H30 0.9900
C22 H31 0.9900
C23 C24 1.524(8)
C23 H32 0.9900
C23 H33 0.9900
C24 C25 1.538(8)
C24 H34 0.9900
C24 H35 0.9900
C25 H36 0.9900
C25 H37 0.9900
C26 C27 1.538(8)
C26 C31 1.550(7)
C26 H38 1.0000
C27 C28 1.518(8)
C27 H39 0.9900
C27 H40 0.9900
C28 C29 1.530(8)
C28 H41 0.9900
C28 H42 0.9900
C29 C30 1.525(8)
C29 H43 0.9900
C29 H44 0.9900
C30 C31 1.524(8)
C30 H45 0.9900
C30 H46 0.9900
C31 H47 0.9900
C31 H48 0.9900
C32 C37 1.521(9)
C32 C33 1.533(8)
C32 H49 1.0000
C33 C34 1.536(9)
C33 H50 0.9900
C33 H51 0.9900
C34 C35 1.514(9)
C34 H52 0.9900
C34 H53 0.9900
C35 C36 1.541(10)
C35 H54 0.9900
C35 H55 0.9900
C36 C37 1.536(9)
C36 H56 0.9900
C36 H57 0.9900
C37 H58 0.9900
C37 H59 0.9900
C38 C43 1.538(8)
C38 C39 1.541(8)
C38 H60 1.0000
C39 C40 1.545(8)
C39 H61 0.9900
C39 H62 0.9900
C40 C41 1.516(9)
C40 H63 0.9900
C40 H64 0.9900
C41 C42 1.521(9)
C41 H65 0.9900
C41 H66 0.9900
C42 C43 1.533(8)
C42 H67 0.9900
C42 H68 0.9900
C43 H69 0.9900
C43 H70 0.9900
Ni2 O3 1.908(4)
Ni2 C44 1.933(6)
Ni2 P4 2.1381(16)
Ni2 P3 2.2100(18)
C44 C45 1.371(8)
C44 C53 1.425(8)
C45 C46 1.429(8)
C45 H71 0.9500
C46 C51 1.411(8)
C46 C47 1.412(9)
C47 C48 1.380(9)
C47 H72 0.9500
C48 C49 1.406(10)
C48 H73 0.9500
C49 C50 1.351(10)
C49 H74 0.9500
C50 C51 1.444(9)
C50 H75 0.9500
C51 C52 1.410(9)
C52 C53 1.362(9)
C52 H76 0.9500
C53 H77 0.9500
O3 C54 1.300(7)
C54 O4 1.233(7)
C54 C55 1.550(8)
C55 C59 1.483(12)
C55 C56 1.495(9)
C55 C58 1.530(14)
C55 C60 1.576(12)
C55 C57 1.599(16)
C56 H78 0.9800
C56 H79 0.9800
C56 H80 0.9800
C57 H81 0.9800
C57 H82 0.9800
C57 H83 0.9800
C58 H84 0.9800
C58 H85 0.9800
C58 H86 0.9800
C59 H87 0.9800
C59 H88 0.9800
C59 H89 0.9800
C60 H90 0.9800
C60 H91 0.9800
C60 H92 0.9800
P3 C63 1.848(6)
P3 C61 1.850(6)
P3 C69 1.852(5)
C61 C62 1.529(8)
C61 H93 0.9900
C61 H94 0.9900
C62 P4 1.861(5)
C62 H95 0.9900
C62 H96 0.9900
P4 C75 1.845(6)
P4 C81 1.861(5)
C63 C64 1.531(7)
C63 C68 1.535(8)
C63 H97 1.0000
C64 C65 1.535(8)
C64 H98 0.9900
C64 H99 0.9900
C65 C66 1.514(9)
C65 H100 0.9900
C65 H101 0.9900
C66 C67 1.513(8)
C66 H102 0.9900
C66 H103 0.9900
C67 C68 1.538(8)
C67 H104 0.9900
C67 H105 0.9900
C68 H106 0.9900
C68 H107 0.9900
C69 C70 1.538(8)
C69 C74 1.539(8)
C69 H108 1.0000
C70 C71 1.543(8)
C70 H109 0.9900
C70 H110 0.9900
C71 C72 1.506(9)
C71 H111 0.9900
C71 H112 0.9900
C72 C73 1.529(9)
C72 H113 0.9900
C72 H114 0.9900
C73 C74 1.533(8)
C73 H115 0.9900
C73 H116 0.9900
C74 H117 0.9900
C74 H118 0.9900
C75 C76 1.540(7)
C75 C80 1.542(7)
C75 H119 1.0000
C76 C77 1.532(8)
C76 H120 0.9900
C76 H121 0.9900
C77 C78 1.528(8)
C77 H122 0.9900
C77 H123 0.9900
C78 C79 1.539(8)
C78 H124 0.9900
C78 H125 0.9900
C79 C80 1.537(8)
C79 H126 0.9900
C79 H127 0.9900
C80 H128 0.9900
C80 H129 0.9900
C81 C82 1.524(8)
C81 C86 1.548(8)
C81 H130 1.0000
C82 C83 1.536(8)
C82 H131 0.9900
C82 H132 0.9900
C83 C84 1.522(9)
C83 H133 0.9900
C83 H134 0.9900
C84 C85 1.511(9)
C84 H135 0.9900
C84 H136 0.9900
C85 C86 1.533(8)
C85 H137 0.9900
C85 H138 0.9900
C86 H139 0.9900
C86 H140 0.9900
C87 C88 1.547(10)
C87 H152 0.9800
C87 H153 0.9800
C87 H154 0.9800
C88 C89 1.514(10)
C88 H141 0.9900
C88 H142 0.9900
C89 C90 1.498(10)
C89 H143 0.9900
C89 H144 0.9900
C90 C91 1.542(10)
C90 H145 0.9900
C90 H146 0.9900
C91 C92 1.506(10)
C91 H147 0.9900
C91 H148 0.9900
C92 H149 0.9800
C92 H150 0.9800
C92 H151 0.9800

loop_
_geom_torsion_atom_site_label_1
_geom_torsion_atom_site_label_2
_geom_torsion_atom_site_label_3
_geom_torsion_atom_site_label_4
_geom_torsion
O1 Ni1 C1 C2 120.1(6)
P1 Ni1 C1 C2 -64.7(6)
P2 Ni1 C1 C2 -156.7(6)
O1 Ni1 C1 C10 -57.2(4)
P1 Ni1 C1 C10 117.9(4)
P2 Ni1 C1 C10 26.0(12)
C10 C1 C2 C3 0.9(8)
Ni1 C1 C2 C3 -176.4(4)
C1 C2 C3 C4 179.8(6)
C1 C2 C3 C8 0.0(9)
C8 C3 C4 C5 1.7(10)
C2 C3 C4 C5 -178.1(6)
C3 C4 C5 C6 -0.7(10)
C4 C5 C6 C7 0.0(11)
C5 C6 C7 C8 -0.2(11)
C4 C3 C8 C9 178.4(7)
C2 C3 C8 C9 -1.8(10)
C4 C3 C8 C7 -1.9(9)
C2 C3 C8 C7 178.0(6)
C6 C7 C8 C9 -179.1(7)
C6 C7 C8 C3 1.1(10)
C3 C8 C9 C10 2.6(11)
C7 C8 C9 C10 -177.1(7)
C8 C9 C10 C1 -1.7(11)
C2 C1 C10 C9 -0.1(10)
Ni1 C1 C10 C9 177.7(6)
C1 Ni1 O1 C11 -89.6(5)
P2 Ni1 O1 C11 101.4(4)
Ni1 O1 C11 O2 -3.0(9)
Ni1 O1 C11 C12 174.6(4)
O2 C11 C12 C14 -20(2)
O1 C11 C12 C14 162(2)
O2 C11 C12 C15 -134(2)
O1 C11 C12 C15 48(2)
O2 C11 C12 C17 -159.2(18)
O1 C11 C12 C17 23.1(19)
O2 C11 C12 C13 89.7(9)
O1 C11 C12 C13 -88.0(7)
O2 C11 C12 C16 -29.4(15)
O1 C11 C12 C16 152.8(13)
C1 Ni1 P1 C20 66.8(3)
P2 Ni1 P1 C20 -124.3(2)
C1 Ni1 P1 C26 -59.6(3)
P2 Ni1 P1 C26 109.3(2)
C1 Ni1 P1 C18 -175.8(3)
P2 Ni1 P1 C18 -6.9(2)
C20 P1 C18 C19 153.8(4)
C26 P1 C18 C19 -95.2(4)
Ni1 P1 C18 C19 29.4(4)
P1 C18 C19 P2 -39.2(5)
C18 C19 P2 C38 151.7(4)
C18 C19 P2 C32 -97.2(4)
C18 C19 P2 Ni1 33.1(4)
O1 Ni1 P2 C19 162.9(2)
C1 Ni1 P2 C19 79.8(9)
P1 Ni1 P2 C19 -12.5(2)
O1 Ni1 P2 C38 46.8(2)
C1 Ni1 P2 C38 -36.3(10)
P1 Ni1 P2 C38 -128.6(2)
O1 Ni1 P2 C32 -76.9(3)
C1 Ni1 P2 C32 -160.0(9)
P1 Ni1 P2 C32 107.7(2)
C26 P1 C20 C25 171.5(4)
C18 P1 C20 C25 -80.3(4)
Ni1 P1 C20 C25 40.1(4)
C26 P1 C20 C21 -63.7(5)
C18 P1 C20 C21 44.6(5)
Ni1 P1 C20 C21 165.0(3)
C25 C20 C21 C22 -56.9(6)
P1 C20 C21 C22 177.9(4)
C20 C21 C22 C23 54.8(7)
C21 C22 C23 C24 -53.7(7)
C22 C23 C24 C25 55.2(7)
C21 C20 C25 C24 58.2(6)
P1 C20 C25 C24 -174.5(4)
C23 C24 C25 C20 -58.0(7)
C20 P1 C26 C27 -166.0(4)
C18 P1 C26 C27 84.8(4)
Ni1 P1 C26 C27 -35.2(4)
C20 P1 C26 C31 -40.8(5)
C18 P1 C26 C31 -150.0(4)
Ni1 P1 C26 C31 90.0(4)
C31 C26 C27 C28 52.6(6)
P1 C26 C27 C28 -179.1(4)
C26 C27 C28 C29 -54.0(7)
C27 C28 C29 C30 56.5(7)
C28 C29 C30 C31 -60.0(7)
C29 C30 C31 C26 59.5(6)
C27 C26 C31 C30 -54.5(6)
P1 C26 C31 C30 -179.4(4)
C19 P2 C32 C37 78.8(5)
C38 P2 C32 C37 -169.3(4)
Ni1 P2 C32 C37 -43.4(5)
C19 P2 C32 C33 -155.1(4)
C38 P2 C32 C33 -43.2(5)
Ni1 P2 C32 C33 82.7(4)
C37 C32 C33 C34 -57.8(7)
P2 C32 C33 C34 175.7(4)
C32 C33 C34 C35 60.0(7)
C33 C34 C35 C36 -58.3(8)
C34 C35 C36 C37 54.7(8)
C33 C32 C37 C36 54.3(8)
P2 C32 C37 C36 -177.5(5)
C35 C36 C37 C32 -52.8(8)
C19 P2 C38 C43 -72.1(5)
C32 P2 C38 C43 177.6(4)
Ni1 P2 C38 C43 45.2(4)
C19 P2 C38 C39 54.3(5)
C32 P2 C38 C39 -56.0(5)
Ni1 P2 C38 C39 171.6(4)
C43 C38 C39 C40 -58.1(6)
P2 C38 C39 C40 174.8(4)
C38 C39 C40 C41 58.0(7)
C39 C40 C41 C42 -55.8(7)
C40 C41 C42 C43 54.2(7)
C41 C42 C43 C38 -55.2(7)
C39 C38 C43 C42 57.1(6)
P2 C38 C43 C42 -173.8(4)
O3 Ni2 C44 C45 119.7(5)
P4 Ni2 C44 C45 -72.6(5)
O3 Ni2 C44 C53 -49.5(4)
P4 Ni2 C44 C53 118.3(4)
C53 C44 C45 C46 -0.1(8)
Ni2 C44 C45 C46 -169.2(4)
C44 C45 C46 C51 1.8(8)
C44 C45 C46 C47 -179.4(5)
C51 C46 C47 C48 0.4(8)
C45 C46 C47 C48 -178.4(5)
C46 C47 C48 C49 0.4(9)
C47 C48 C49 C50 -1.2(10)
C48 C49 C50 C51 1.1(10)
C47 C46 C51 C52 178.8(5)
C45 C46 C51 C52 -2.3(8)
C47 C46 C51 C50 -0.4(8)
C45 C46 C51 C50 178.5(5)
C49 C50 C51 C52 -179.6(6)
C49 C50 C51 C46 -0.4(9)
C46 C51 C52 C53 1.2(9)
C50 C51 C52 C53 -179.6(6)
C51 C52 C53 C44 0.6(9)
C45 C44 C53 C52 -1.1(8)
Ni2 C44 C53 C52 169.1(5)
C44 Ni2 O3 C54 -70.0(5)
P4 Ni2 O3 C54 -164.4(5)
P3 Ni2 O3 C54 111.3(5)
Ni2 O3 C54 O4 -14.2(9)
Ni2 O3 C54 C55 165.0(4)
O4 C54 C55 C59 -35.1(11)
O3 C54 C55 C59 145.7(9)
O4 C54 C55 C56 -162.3(6)
O3 C54 C55 C56 18.4(8)
O4 C54 C55 C58 52.5(13)
O3 C54 C55 C58 -126.7(13)
O4 C54 C55 C60 89.7(10)
O3 C54 C55 C60 -89.5(10)
O4 C54 C55 C57 -54.7(12)
O3 C54 C55 C57 126.0(11)
O3 Ni2 P3 C63 38.5(2)
P4 Ni2 P3 C63 -129.2(2)
O3 Ni2 P3 C61 157.0(2)
P4 Ni2 P3 C61 -10.7(2)
O3 Ni2 P3 C69 -84.1(2)
P4 Ni2 P3 C69 108.1(2)
C63 P3 C61 C62 152.3(4)
C69 P3 C61 C62 -96.6(4)
Ni2 P3 C61 C62 28.3(4)
P3 C61 C62 P4 -33.4(5)
C61 C62 P4 C75 153.9(4)
C61 C62 P4 C81 -98.4(4)
C61 C62 P4 Ni2 24.7(4)
O3 Ni2 P4 C75 151.9(6)
C44 Ni2 P4 C75 57.7(3)
P3 Ni2 P4 C75 -123.8(2)
O3 Ni2 P4 C81 27.6(7)
C44 Ni2 P4 C81 -66.6(3)
P3 Ni2 P4 C81 111.9(2)
O3 Ni2 P4 C62 -89.8(6)
C44 Ni2 P4 C62 176.0(2)
P3 Ni2 P4 C62 -5.50(19)
C61 P3 C63 C64 -74.0(4)
C69 P3 C63 C64 174.0(4)
Ni2 P3 C63 C64 45.7(4)
C61 P3 C63 C68 52.5(5)
C69 P3 C63 C68 -59.5(5)
Ni2 P3 C63 C68 172.2(3)
C68 C63 C64 C65 56.6(6)
P3 C63 C64 C65 -175.4(4)
C63 C64 C65 C66 -57.5(6)
C64 C65 C66 C67 57.4(7)
C65 C66 C67 C68 -56.0(7)
C64 C63 C68 C67 -56.0(7)
P3 C63 C68 C67 176.9(4)
C66 C67 C68 C63 55.4(7)
C63 P3 C69 C70 -55.9(5)
C61 P3 C69 C70 -167.9(4)
Ni2 P3 C69 C70 72.0(5)
C63 P3 C69 C74 -177.6(4)
C61 P3 C69 C74 70.4(5)
Ni2 P3 C69 C74 -49.7(4)
C74 C69 C70 C71 -54.0(7)
P3 C69 C70 C71 -175.5(5)
C69 C70 C71 C72 55.9(8)
C70 C71 C72 C73 -57.6(8)
C71 C72 C73 C74 58.4(8)
C72 C73 C74 C69 -57.7(7)
C70 C69 C74 C73 55.5(7)
P3 C69 C74 C73 178.1(5)
C81 P4 C75 C76 -55.1(4)
C62 P4 C75 C76 53.7(4)
Ni2 P4 C75 C76 175.7(3)
C81 P4 C75 C80 -179.9(4)
C62 P4 C75 C80 -71.2(4)
Ni2 P4 C75 C80 50.9(4)
C80 C75 C76 C77 -58.7(6)
P4 C75 C76 C77 174.9(4)
C75 C76 C77 C78 56.6(6)
C76 C77 C78 C79 -55.4(7)
C77 C78 C79 C80 56.0(7)
C78 C79 C80 C75 -57.8(6)
C76 C75 C80 C79 59.5(6)
P4 C75 C80 C79 -173.8(4)
C75 P4 C81 C82 -47.3(4)
C62 P4 C81 C82 -154.0(4)
Ni2 P4 C81 C82 85.8(4)
C75 P4 C81 C86 -173.2(4)
C62 P4 C81 C86 80.1(4)
Ni2 P4 C81 C86 -40.0(4)
C86 C81 C82 C83 -55.3(6)
P4 C81 C82 C83 178.5(4)
C81 C82 C83 C84 56.7(7)
C82 C83 C84 C85 -56.6(7)
C83 C84 C85 C86 56.7(7)
C84 C85 C86 C81 -55.9(7)
C82 C81 C86 C85 54.7(6)
P4 C81 C86 C85 -177.0(4)
C87 C88 C89 C90 -165(2)
C88 C89 C90 C91 -147(3)
C89 C90 C91 C92 -29(3)
